data_7053821
loop_
_publ_author_name
'Akdas-Kilig, Huriye'
'Roisnel, Thierry'
'Ledoux, Isabelle'
'Le Bozec, Hubert'

_publ_section_title
;
 A new class of bipyrimidine-based octupolar chromophores: synthesis,
 fluorescent and quadratic nonlinear optical properties
;
_journal_issue 7
_journal_name_full 'New Journal of Chemistry'
_journal_page_first 1470
_journal_paper_doi 10.1039/b907323j
_journal_volume 33
_journal_year 2009
_chemical_compound_source 'synthesis as described'
_chemical_formula_moiety 'C56 H66 N8, C H2 Cl2'
_chemical_formula_sum 'C57 H68 Cl2 N8'
_chemical_formula_weight 936.09
_chemical_name_systematic
;
?
;
_space_group_IT_number 13
_symmetry_cell_setting monoclinic
_symmetry_Int_Tables_number 13
_symmetry_space_group_name_Hall '-P 2yac'
_symmetry_space_group_name_H-M 'P 1 2/n 1'
_atom_sites_solution_hydrogens geom
_atom_sites_solution_primary direct
_atom_sites_solution_secondary difmap
_audit_conform_dict_location ftp://ftp.iucr.org/pub/cif_core.dic
_audit_conform_dict_name cif_core.dic
_audit_conform_dict_version 2.3
_audit_creation_date 2009-04-29T15:33:34-00:00
_audit_creation_method 'WinGX routine CIF_UPDATE'
_cell_angle_alpha 90
_cell_angle_beta 96.350(5)
_cell_angle_gamma 90
_cell_formula_units_Z 4
_cell_length_a 17.5345(15)
_cell_length_b 15.2814(14)
_cell_length_c 20.3953(18)
_cell_measurement_reflns_used 8150
_cell_measurement_temperature 100(2)
_cell_measurement_theta_max 26.8
_cell_measurement_theta_min 2.34
_cell_measurement_wavelength 0.71073
_cell_volume 5431.4(8)
_computing_cell_refinement 'Bruker SMART, 2006'
_computing_data_collection 'Bruker SMART, 2006'
_computing_data_reduction 'Bruker SAINT, 2006'
_computing_molecular_graphics 'Ortep-3 for Windows (Farrugia, 1997)'
_computing_publication_material 'WinGX publication routines (Farrugia, 1999)'
_computing_structure_refinement 'SHELXL-97 (Sheldrick, 1997)'
_computing_structure_solution 'SIR97 (Altomare et al., 1999)'
_diffrn_ambient_temperature 100(2)
_diffrn_detector 'CCD plate'
_diffrn_measured_fraction_theta_full 0.998
_diffrn_measured_fraction_theta_max 0.998
_diffrn_measurement_device_type 'APEXII, Bruker-AXS'
_diffrn_measurement_method 'CCD rotation images, thin slices'
_diffrn_radiation_monochromator graphite
_diffrn_radiation_probe x-ray
_diffrn_radiation_type MoK\a
_diffrn_radiation_wavelength 0.71073
_diffrn_reflns_av_R_equivalents 0.0481
_diffrn_reflns_av_unetI/netI 0.035
_diffrn_reflns_limit_h_max 22
_diffrn_reflns_limit_h_min -22
_diffrn_reflns_limit_k_max 19
_diffrn_reflns_limit_k_min -19
_diffrn_reflns_limit_l_max 26
_diffrn_reflns_limit_l_min -26
_diffrn_reflns_number 103661
_diffrn_reflns_theta_full 27.48
_diffrn_reflns_theta_max 27.48
_diffrn_reflns_theta_min 2.91
_exptl_absorpt_coefficient_mu 0.163
_exptl_absorpt_correction_T_max 0.942
_exptl_absorpt_correction_T_min 0.905
_exptl_absorpt_correction_type multi-scan
_exptl_absorpt_process_details
;
[Sheldrick, G.M. (2002). SADABS Bruker AXS Inc., Madison, Wisconsin, USA]
;
_exptl_crystal_colour orange
_exptl_crystal_density_diffrn 1.145
_exptl_crystal_density_method 'not measured'
_exptl_crystal_description prism
_exptl_crystal_F_000 2000
_exptl_crystal_size_max 0.55
_exptl_crystal_size_mid 0.5
_exptl_crystal_size_min 0.37
_platon_squeeze_details
;
;
_refine_diff_density_max 0.858
_refine_diff_density_min -0.68
_refine_diff_density_rms 0.081
_refine_ls_extinction_method none
_refine_ls_goodness_of_fit_ref 1.152
_refine_ls_hydrogen_treatment constr
_refine_ls_matrix_type full
_refine_ls_number_parameters 625
_refine_ls_number_reflns 12438
_refine_ls_number_restraints 0
_refine_ls_restrained_S_all 1.152
_refine_ls_R_factor_all 0.1005
_refine_ls_R_factor_gt 0.0731
_refine_ls_shift/su_max 0.001
_refine_ls_shift/su_mean 0
_refine_ls_structure_factor_coef Fsqd
_refine_ls_weighting_details 'calc w=1/[\s^2^(Fo^2^)+(0.1459P)^2^+0.5311P] where P=(Fo^2^+2Fc^2^)/3'
_refine_ls_weighting_scheme calc
_refine_ls_wR_factor_gt 0.2208
_refine_ls_wR_factor_ref 0.2425
_reflns_number_gt 8362
_reflns_number_total 12438
_reflns_threshold_expression >2sigma(I)
_cod_data_source_file B907323Jsup1.cif
_cod_data_source_block sq
_cod_original_sg_symbol_H-M 'P 2/n'
_cod_database_code 7053821

loop_
_symmetry_equiv_pos_as_xyz
'x, y, z'
'-x+1/2, y, -z+1/2'
'-x, -y, -z'
'x-1/2, -y, z-1/2'

loop_
_atom_site_label
_atom_site_type_symbol
_atom_site_fract_x
_atom_site_fract_y
_atom_site_fract_z
_atom_site_U_iso_or_equiv
_atom_site_adp_type
_atom_site_occupancy
_atom_site_symmetry_multiplicity
_atom_site_calc_flag
_atom_site_refinement_flags
_atom_site_disorder_assembly
_atom_site_disorder_group
Cl2 Cl 0.92412(5) 0.93206(5) 0.47056(4) 0.0575(2) Uani 1 1 d . . .
Cl1 Cl 0.93613(5) 0.86737(6) 0.33734(4) 0.0644(3) Uani 1 1 d . . .
N1 N 0.83495(9) 0.35079(11) 0.22316(9) 0.0234(4) Uani 1 1 d . . .
N2 N 0.81482(10) 0.44495(12) 0.31372(9) 0.0257(4) Uani 1 1 d . . .
N1A N 0.77600(10) 0.81412(13) 0.19819(9) 0.0296(4) Uani 1 1 d . . .
C3 C 0.94106(12) 0.39459(15) 0.30001(11) 0.0273(5) Uani 1 1 d . . .
H6 H 0.9943 0.3916 0.3149 0.033 Uiso 1 1 calc R . .
N2A N 0.76649(11) 0.98871(13) 0.30863(9) 0.0317(4) Uani 1 1 d . . .
N4A N 0.93324(11) 0.44650(13) -0.09130(10) 0.0328(4) Uani 1 1 d . . .
N3 N 1.09807(11) 0.08959(14) -0.04318(10) 0.0347(5) Uani 1 1 d . . .
C5 C 0.96022(12) 0.29929(14) 0.20349(11) 0.0270(5) Uani 1 1 d . . .
H10 H 1.0132 0.294 0.2188 0.032 Uiso 1 1 calc R . .
C1 C 0.79239(11) 0.39744(13) 0.26069(10) 0.0219(4) Uani 1 1 d . . .
N3A N 0.88449(14) 1.37310(16) 0.62947(11) 0.0452(6) Uani 1 1 d . . .
C11 C 1.09737(13) 0.16314(15) 0.06296(12) 0.0311(5) Uani 1 1 d . . .
H13 H 1.1516 0.1576 0.071 0.037 Uiso 1 1 calc R . .
C10 C 1.05913(13) 0.12887(15) 0.00411(11) 0.0287(5) Uani 1 1 d . . .
C2 C 0.89164(12) 0.44504(15) 0.33424(11) 0.0278(5) Uani 1 1 d . . .
C24A C 0.90799(12) 0.48492(15) -0.03686(11) 0.0288(5) Uani 1 1 d . . .
C12 C 1.05816(13) 0.20464(15) 0.10933(12) 0.0307(5) Uani 1 1 d . . .
H17 H 1.086 0.2266 0.1485 0.037 Uiso 1 1 calc R . .
C17 C 0.91861(12) 0.50066(16) 0.39019(12) 0.0311(5) Uani 1 1 d . . .
H18 H 0.972 0.503 0.4043 0.037 Uiso 1 1 calc R . .
C20 C 0.96264(13) 0.64023(16) 0.49774(12) 0.0326(5) Uani 1 1 d . . .
H19 H 1.0047 0.617 0.4778 0.039 Uiso 1 1 calc R . .
C4 C 0.91100(12) 0.34869(14) 0.24351(11) 0.0250(4) Uani 1 1 d . . .
C17A C 0.77888(13) 0.72567(16) 0.19899(12) 0.0314(5) Uani 1 1 d . . .
C21A C 0.85660(12) 0.56451(16) 0.07706(12) 0.0307(5) Uani 1 1 d . . .
C9 C 0.97840(13) 0.13835(15) -0.00524(11) 0.0298(5) Uani 1 1 d . . .
H23 H 0.9502 0.1157 -0.044 0.036 Uiso 1 1 calc R . .
C25A C 0.88399(13) 0.43431(16) 0.01521(12) 0.0314(5) Uani 1 1 d . . .
H25 H 0.8842 0.3723 0.0121 0.038 Uiso 1 1 calc R . .
C18 C 0.87045(12) 0.54879(15) 0.42245(12) 0.0304(5) Uani 1 1 d . . .
H27 H 0.8174 0.5414 0.4083 0.037 Uiso 1 1 calc R . .
C8 C 0.94001(12) 0.18036(15) 0.04166(11) 0.0292(5) Uani 1 1 d . . .
H28 H 0.8858 0.1857 0.0339 0.035 Uiso 1 1 calc R . .
C22A C 0.88099(12) 0.61510(16) 0.02556(12) 0.0304(5) Uani 1 1 d . . .
H29 H 0.8804 0.6771 0.0289 0.036 Uiso 1 1 calc R . .
C3A C 0.76780(14) 1.07617(17) 0.30882(12) 0.0351(5) Uani 1 1 d . . .
C23A C 0.90566(12) 0.57682(15) -0.02949(12) 0.0297(5) Uani 1 1 d . . .
H31 H 0.9215 0.6131 -0.0633 0.036 Uiso 1 1 calc R . .
C6 C 0.93395(12) 0.26090(14) 0.14586(11) 0.0276(5) Uani 1 1 d . . .
H33 H 0.8801 0.2642 0.1338 0.033 Uiso 1 1 calc R . .
C1A C 0.75 0.8528(2) 0.25 0.0316(7) Uani 1 2 d S . .
C7A C 0.81115(13) 1.24104(18) 0.45214(13) 0.0379(6) Uani 1 1 d . . .
C12A C 0.79855(14) 1.32969(18) 0.45900(13) 0.0385(6) Uani 1 1 d . . .
H36 H 0.774 1.3618 0.4227 0.046 Uiso 1 1 calc R . .
C18A C 0.75 0.6790(2) 0.25 0.0355(8) Uani 1 2 d S . .
H37 H 0.75 0.6169 0.25 0.043 Uiso 1 2 calc SR . .
C4A C 0.75 1.1229(2) 0.25 0.0403(8) Uani 1 2 d S . .
H38 H 0.75 1.1851 0.25 0.048 Uiso 1 2 calc SR . .
C13 C 1.18186(14) 0.08438(17) -0.03503(13) 0.0375(6) Uani 1 1 d . . .
H39A H 1.203 0.1394 -0.0149 0.045 Uiso 1 1 calc R . .
H39B H 1.2002 0.0788 -0.079 0.045 Uiso 1 1 calc R . .
C21 C 0.97702(13) 0.70207(17) 0.54707(12) 0.0357(6) Uani 1 1 d . B .
H40 H 1.0283 0.7204 0.5599 0.043 Uiso 1 1 calc R . .
C15 C 1.05837(15) 0.04729(17) -0.10176(12) 0.0364(5) Uani 1 1 d . . .
H41A H 1.0103 0.0205 -0.09 0.044 Uiso 1 1 calc R . .
H41B H 1.0911 -0.0003 -0.1161 0.044 Uiso 1 1 calc R . .
C27A C 0.95611(14) 0.50021(17) -0.14576(12) 0.0348(5) Uani 1 1 d . . .
H42A H 0.9873 0.4638 -0.1729 0.042 Uiso 1 1 calc R . .
H42B H 0.989 0.5488 -0.127 0.042 Uiso 1 1 calc R . .
C22 C 0.91652(14) 0.73844(17) 0.57873(13) 0.0380(6) Uani 1 1 d . . .
C2A C 0.75 0.9507(2) 0.25 0.0292(7) Uani 1 2 d S . .
C24 C 0.82915(13) 0.64553(17) 0.50773(14) 0.0402(6) Uani 1 1 d . . .
H46 H 0.7781 0.6269 0.4943 0.048 Uiso 1 1 calc R B .
C29A C 0.93701(14) 0.35158(16) -0.09687(13) 0.0360(5) Uani 1 1 d . . .
H47A H 0.957 0.3271 -0.0534 0.043 Uiso 1 1 calc R . .
H47B H 0.974 0.3365 -0.1284 0.043 Uiso 1 1 calc R . .
C10A C 0.85962(14) 1.32727(18) 0.57266(13) 0.0390(6) Uani 1 1 d . . .
C19 C 0.88882(12) 0.61066(16) 0.47617(12) 0.0306(5) Uani 1 1 d . B .
C26A C 0.86014(13) 0.47388(15) 0.07076(12) 0.0309(5) Uani 1 1 d . . .
H50 H 0.8458 0.4381 0.1055 0.037 Uiso 1 1 calc R . .
C28A C 0.88875(15) 0.53852(18) -0.19029(13) 0.0403(6) Uani 1 1 d . . .
H51A H 0.9081 0.573 -0.2254 0.06 Uiso 1 1 calc R . .
H51B H 0.8584 0.5762 -0.1642 0.06 Uiso 1 1 calc R . .
H51C H 0.8564 0.4909 -0.2099 0.06 Uiso 1 1 calc R . .
C16 C 1.03908(17) 0.1105(2) -0.15912(13) 0.0462(7) Uani 1 1 d . . .
H53A H 1.0134 0.0786 -0.197 0.069 Uiso 1 1 calc R . .
H53B H 1.0864 0.1369 -0.1713 0.069 Uiso 1 1 calc R . .
H53C H 1.0051 0.1565 -0.1459 0.069 Uiso 1 1 calc R . .
C11A C 0.82089(14) 1.37226(19) 0.51740(13) 0.0409(6) Uani 1 1 d . . .
H54 H 0.8103 1.4329 0.521 0.049 Uiso 1 1 calc R . .
C14 C 1.21215(15) 0.00787(18) 0.00768(15) 0.0445(7) Uani 1 1 d . . .
H56A H 1.2683 0.0074 0.0113 0.067 Uiso 1 1 calc R . .
H56B H 1.1923 -0.047 -0.0124 0.067 Uiso 1 1 calc R . .
H56C H 1.1954 0.0138 0.0517 0.067 Uiso 1 1 calc R . .
C27 C 1.00606(15) 0.8391(2) 0.64168(15) 0.0477(7) Uani 1 1 d . . .
H57A H 1.0187 0.8719 0.6024 0.057 Uiso 1 1 calc R A 1
H57B H 1.0432 0.7904 0.649 0.057 Uiso 1 1 calc R A 1
C13A C 0.87235(15) 1.46736(18) 0.63358(14) 0.0416(6) Uani 1 1 d . . .
H58A H 0.8833 1.4944 0.5915 0.05 Uiso 1 1 calc R . .
H58B H 0.9096 1.4914 0.669 0.05 Uiso 1 1 calc R . .
C23 C 0.84186(15) 0.70685(19) 0.55827(15) 0.0451(7) Uani 1 1 d . B .
H61 H 0.7997 0.7278 0.5793 0.054 Uiso 1 1 calc R . .
C29 C 0.88526(16) 0.86064(18) 0.40784(14) 0.0435(6) Uani 1 1 d . . .
H62A H 0.8307 0.8757 0.3951 0.052 Uiso 1 1 calc R . .
H62B H 0.8875 0.7998 0.4247 0.052 Uiso 1 1 calc R . .
C15A C 0.9149(2) 1.3294(2) 0.69200(14) 0.0537(8) Uani 1 1 d . . .
H63A H 0.9019 1.2664 0.6888 0.064 Uiso 1 1 calc R . .
H63B H 0.8891 1.3544 0.7286 0.064 Uiso 1 1 calc R . .
C28 C 1.01711(19) 0.8995(2) 0.70072(16) 0.0552(8) Uani 1 1 d . B .
H64A H 1.0701 0.9211 0.7063 0.083 Uiso 1 1 calc R . .
H64B H 1.0067 0.8675 0.7404 0.083 Uiso 1 1 calc R . .
H64C H 0.9817 0.9491 0.6938 0.083 Uiso 1 1 calc R . .
C30A C 0.85961(15) 0.30785(17) -0.11977(14) 0.0420(6) Uani 1 1 d . . .
H65A H 0.8668 0.2444 -0.1226 0.063 Uiso 1 1 calc R . .
H65B H 0.8397 0.3307 -0.1632 0.063 Uiso 1 1 calc R . .
H65C H 0.823 0.3206 -0.088 0.063 Uiso 1 1 calc R . .
C14A C 0.79218(15) 1.4937(2) 0.64711(15) 0.0526(8) Uani 1 1 d . . .
H67A H 0.7888 1.5576 0.6491 0.079 Uiso 1 1 calc R . .
H67B H 0.7812 1.4687 0.6893 0.079 Uiso 1 1 calc R . .
H67C H 0.7548 1.4717 0.6117 0.079 Uiso 1 1 calc R . .
C16A C 0.9998(2) 1.3389(2) 0.70808(17) 0.0603(8) Uani 1 1 d . . .
H68A H 1.0162 1.3089 0.7497 0.09 Uiso 1 1 calc R . .
H68B H 1.013 1.4011 0.7124 0.09 Uiso 1 1 calc R . .
H68C H 1.0259 1.313 0.6727 0.09 Uiso 1 1 calc R . .
N4B N 0.92888(13) 0.80177(17) 0.62699(13) 0.0533(7) Uani 0.672(14) 1 d P B 1
C26B C 0.8636(3) 0.8605(4) 0.6344(3) 0.0433(15) Uani 0.672(14) 1 d P B 1
H26A H 0.828 0.8608 0.5932 0.052 Uiso 0.672(14) 1 calc PR B 1
H26B H 0.8824 0.921 0.643 0.052 Uiso 0.672(14) 1 calc PR B 1
C27B C 0.8207(4) 0.8287(5) 0.6925(3) 0.081(3) Uani 0.672(14) 1 d P B 1
H27A H 0.777 0.8674 0.6971 0.122 Uiso 0.672(14) 1 calc PR B 1
H27B H 0.8558 0.8297 0.7334 0.122 Uiso 0.672(14) 1 calc PR B 1
H27C H 0.8021 0.7689 0.6838 0.122 Uiso 0.672(14) 1 calc PR B 1
N4C N 0.92888(13) 0.80177(17) 0.62699(13) 0.0533(7) Uani 0.328(14) 1 d P B 2
C26C C 0.8680(9) 0.8183(8) 0.6754(6) 0.060(5) Uani 0.328(14) 1 d P B 2
H26C H 0.8374 0.7653 0.6819 0.072 Uiso 0.328(14) 1 calc PR B 2
H26D H 0.8916 0.8402 0.7186 0.072 Uiso 0.328(14) 1 calc PR B 2
C27C C 0.8254(12) 0.8816(13) 0.6404(7) 0.086(5) Uani 0.328(14) 1 d P B 2
H27D H 0.7837 0.9005 0.6654 0.129 Uiso 0.328(14) 1 calc PR B 2
H27E H 0.8037 0.8578 0.5978 0.129 Uiso 0.328(14) 1 calc PR B 2
H27F H 0.8582 0.9318 0.6332 0.129 Uiso 0.328(14) 1 calc PR B 2
C7 C 0.97761(12) 0.21508(14) 0.09979(11) 0.0267(5) Uani 1 1 d . . .
C20A C 0.82664(12) 0.60236(16) 0.13449(12) 0.0316(5) Uani 1 1 d . . .
H08 H 0.8166 0.5634 0.1688 0.038 Uiso 1 1 calc R . .
C19A C 0.81202(13) 0.68729(16) 0.14311(12) 0.0337(5) Uani 1 1 d . . .
H44 H 0.8244 0.7263 0.1096 0.04 Uiso 1 1 calc R . .
C9A C 0.87353(15) 1.23786(19) 0.56586(14) 0.0441(6) Uani 1 1 d . . .
H52 H 0.8995 1.2059 0.6016 0.053 Uiso 1 1 calc R . .
C8A C 0.84916(16) 1.19537(18) 0.50626(15) 0.0452(7) Uani 1 1 d . . .
H09 H 0.8585 1.1345 0.5023 0.054 Uiso 1 1 calc R . .
C6A C 0.78767(14) 1.19930(17) 0.38784(13) 0.0376(6) Uani 1 1 d . . .
H6A H 0.7685 1.2369 0.3527 0.045 Uiso 1 1 calc R . .
C5A C 0.79058(15) 1.11558(18) 0.37420(14) 0.0414(6) Uani 1 1 d . . .
H5A H 0.8088 1.0772 0.4091 0.05 Uiso 1 1 calc R . .

loop_
_atom_site_aniso_label
_atom_site_aniso_U_11
_atom_site_aniso_U_22
_atom_site_aniso_U_33
_atom_site_aniso_U_23
_atom_site_aniso_U_13
_atom_site_aniso_U_12
Cl2 0.0616(5) 0.0567(5) 0.0498(5) -0.0085(3) -0.0135(4) 0.0054(3)
Cl1 0.0605(5) 0.0838(6) 0.0508(5) 0.0063(4) 0.0146(4) 0.0235(4)
N1 0.0226(8) 0.0264(9) 0.0222(10) 0.0007(7) 0.0071(7) -0.0003(7)
N2 0.0208(8) 0.0347(10) 0.0225(10) -0.0018(8) 0.0068(7) 0.0002(7)
N1A 0.0304(9) 0.0409(11) 0.0182(10) -0.0009(8) 0.0059(8) 0.0002(8)
C3 0.0205(9) 0.0356(12) 0.0263(12) -0.0009(9) 0.0042(8) 0.0003(8)
N2A 0.0333(10) 0.0413(11) 0.0214(10) -0.0022(8) 0.0072(8) -0.0043(8)
N4A 0.0360(10) 0.0383(11) 0.0253(11) -0.0036(8) 0.0086(8) -0.0038(8)
N3 0.0316(10) 0.0488(12) 0.0248(11) -0.0067(9) 0.0088(8) 0.0028(9)
C5 0.0223(10) 0.0323(12) 0.0272(12) 0.0009(9) 0.0061(9) 0.0016(8)
C1 0.0212(10) 0.0272(10) 0.0179(11) 0.0043(8) 0.0050(8) 0.0000(8)
N3A 0.0526(13) 0.0495(14) 0.0329(13) -0.0060(10) 0.0020(10) -0.0076(10)
C11 0.0256(10) 0.0375(13) 0.0312(13) -0.0011(10) 0.0069(9) 0.0063(9)
C10 0.0307(11) 0.0326(12) 0.0241(12) -0.0007(9) 0.0090(9) 0.0042(9)
C2 0.0237(10) 0.0377(12) 0.0222(12) -0.0015(9) 0.0030(8) -0.0015(9)
C24A 0.0242(10) 0.0376(13) 0.0244(12) -0.0038(9) 0.0017(9) -0.0004(9)
C12 0.0291(11) 0.0362(12) 0.0274(13) -0.0035(9) 0.0054(9) 0.0023(9)
C17 0.0216(10) 0.0434(13) 0.0282(13) -0.0059(10) 0.0030(9) 0.0009(9)
C20 0.0243(10) 0.0461(14) 0.0274(13) -0.0064(10) 0.0037(9) 0.0007(9)
C4 0.0234(9) 0.0283(11) 0.0244(12) 0.0017(8) 0.0078(8) 0.0001(8)
C17A 0.0286(11) 0.0405(13) 0.0255(13) -0.0019(10) 0.0046(9) 0.0000(9)
C21A 0.0228(10) 0.0427(13) 0.0265(13) 0.0023(10) 0.0025(9) 0.0002(9)
C9 0.0313(11) 0.0340(12) 0.0246(12) -0.0025(9) 0.0055(9) -0.0013(9)
C25A 0.0325(11) 0.0340(12) 0.0276(13) 0.0000(9) 0.0035(10) -0.0042(9)
C18 0.0211(10) 0.0416(13) 0.0286(13) -0.0046(10) 0.0023(9) -0.0004(9)
C8 0.0249(10) 0.0337(12) 0.0297(13) 0.0020(9) 0.0065(9) 0.0007(9)
C22A 0.0243(10) 0.0337(12) 0.0333(13) -0.0015(10) 0.0036(9) -0.0003(9)
C3A 0.0336(12) 0.0456(15) 0.0276(13) 0.0008(10) 0.0101(10) -0.0015(10)
C23A 0.0259(10) 0.0383(13) 0.0255(12) 0.0003(9) 0.0053(9) -0.0016(9)
C6 0.0238(10) 0.0293(11) 0.0310(13) 0.0024(9) 0.0094(9) 0.0032(8)
C1A 0.0292(15) 0.0460(19) 0.0205(17) 0 0.0065(13) 0
C7A 0.0275(11) 0.0538(16) 0.0326(14) 0.0035(11) 0.0038(10) -0.0067(10)
C12A 0.0327(12) 0.0499(15) 0.0345(15) -0.0018(11) 0.0106(10) 0.0010(10)
C18A 0.0374(17) 0.0368(18) 0.033(2) 0 0.0082(15) 0
C4A 0.047(2) 0.0348(19) 0.041(2) 0 0.0117(17) 0
C13 0.0307(12) 0.0511(15) 0.0325(14) -0.0084(11) 0.0120(10) 0.0024(10)
C21 0.0242(10) 0.0501(15) 0.0315(14) -0.0042(11) -0.0020(9) -0.0017(10)
C15 0.0405(13) 0.0414(14) 0.0288(13) -0.0065(10) 0.0106(10) 0.0008(10)
C27A 0.0366(12) 0.0440(14) 0.0251(13) -0.0037(10) 0.0098(10) -0.0067(10)
C22 0.0339(12) 0.0415(14) 0.0380(15) -0.0125(11) 0.0019(11) -0.0006(10)
C2A 0.0258(14) 0.0450(19) 0.0184(16) 0 0.0096(12) 0
C24 0.0246(11) 0.0481(15) 0.0483(17) -0.0157(12) 0.0061(11) -0.0027(10)
C29A 0.0339(12) 0.0387(13) 0.0361(14) -0.0047(10) 0.0076(10) 0.0000(10)
C10A 0.0352(12) 0.0495(15) 0.0337(15) -0.0079(11) 0.0106(11) -0.0101(11)
C19 0.0238(10) 0.0395(13) 0.0286(13) -0.0059(10) 0.0036(9) 0.0018(9)
C26A 0.0301(11) 0.0367(13) 0.0260(13) 0.0018(9) 0.0031(9) -0.0004(9)
C28A 0.0396(13) 0.0533(16) 0.0278(14) 0.0010(11) 0.0032(11) -0.0124(11)
C16 0.0486(15) 0.0598(18) 0.0313(15) 0.0010(12) 0.0088(12) -0.0083(13)
C11A 0.0347(12) 0.0547(16) 0.0347(15) -0.0024(12) 0.0105(11) -0.0025(11)
C14 0.0370(13) 0.0488(16) 0.0483(18) -0.0110(13) 0.0077(12) 0.0081(11)
C27 0.0393(14) 0.0563(17) 0.0453(17) -0.0138(13) -0.0045(12) -0.0050(12)
C13A 0.0367(13) 0.0502(16) 0.0384(15) -0.0091(12) 0.0067(11) -0.0062(11)
C23 0.0324(12) 0.0569(17) 0.0476(17) -0.0235(13) 0.0114(11) 0.0008(11)
C29 0.0477(15) 0.0455(15) 0.0363(16) 0.0020(12) 0.0003(12) -0.0038(12)
C15A 0.080(2) 0.0487(17) 0.0325(16) -0.0038(12) 0.0068(15) -0.0125(15)
C28 0.0589(18) 0.0479(17) 0.056(2) -0.0034(14) -0.0072(15) -0.0089(14)
C30A 0.0421(14) 0.0405(14) 0.0426(16) -0.0052(11) 0.0013(12) -0.0028(11)
C14A 0.0364(14) 0.077(2) 0.0447(18) -0.0186(15) 0.0061(12) -0.0076(13)
C16A 0.075(2) 0.060(2) 0.0441(19) 0.0032(14) -0.0003(16) 0.0103(16)
N4B 0.0404(12) 0.0626(16) 0.0572(16) -0.0328(13) 0.0064(11) -0.0041(11)
C26B 0.034(3) 0.052(3) 0.042(3) -0.018(2) -0.002(2) 0.007(2)
C27B 0.052(4) 0.155(7) 0.038(3) -0.031(4) 0.015(3) 0.013(3)
N4C 0.0404(12) 0.0626(16) 0.0572(16) -0.0328(13) 0.0064(11) -0.0041(11)
C26C 0.081(10) 0.062(7) 0.037(7) -0.010(5) 0.007(6) -0.020(6)
C27C 0.071(10) 0.124(13) 0.063(10) -0.027(8) 0.007(8) -0.006(9)
C7 0.0273(10) 0.0281(11) 0.0257(12) -0.0006(8) 0.0080(9) 0.0012(8)
C20A 0.0255(10) 0.0422(13) 0.0277(13) 0.0027(10) 0.0049(9) -0.0013(9)
C19A 0.0326(11) 0.0411(13) 0.0280(13) 0.0028(10) 0.0060(10) -0.0016(10)
C9A 0.0414(14) 0.0496(16) 0.0415(16) -0.0031(12) 0.0052(12) -0.0077(12)
C8A 0.0481(15) 0.0397(14) 0.0499(18) -0.0058(12) 0.0149(13) -0.0064(11)
C6A 0.0348(12) 0.0430(14) 0.0365(15) 0.0060(11) 0.0107(11) 0.0018(10)
C5A 0.0400(13) 0.0466(15) 0.0389(16) 0.0011(12) 0.0096(11) -0.0070(11)

loop_
_atom_type_symbol
_atom_type_description
_atom_type_scat_dispersion_real
_atom_type_scat_dispersion_imag
_atom_type_scat_source
C C 0.0033 0.0016 'International Tables Vol C Tables 4.2.6.8 and 6.1.1.4'
H H 0 0 'International Tables Vol C Tables 4.2.6.8 and 6.1.1.4'
N N 0.0061 0.0033 'International Tables Vol C Tables 4.2.6.8 and 6.1.1.4'
Cl Cl 0.1484 0.1585 'International Tables Vol C Tables 4.2.6.8 and 6.1.1.4'

loop_
_geom_angle_atom_site_label_1
_geom_angle_atom_site_label_2
_geom_angle_atom_site_label_3
_geom_angle
_geom_angle_site_symmetry_1
_geom_angle_site_symmetry_3
C1 N1 C4 115.60(18) . .
C1 N2 C2 116.37(17) . .
C1A N1A C17A 116.7(2) . .
C4 C3 C2 119.19(19) . .
C4 C3 H6 120.4 . .
C2 C3 H6 120.4 . .
C2A N2A C3A 116.2(2) . .
C24A N4A C29A 120.7(2) . .
C24A N4A C27A 120.7(2) . .
C29A N4A C27A 118.5(2) . .
C10 N3 C13 120.9(2) . .
C10 N3 C15 122.34(19) . .
C13 N3 C15 116.71(18) . .
C6 C5 C4 123.07(19) . .
C6 C5 H10 118.5 . .
C4 C5 H10 118.5 . .
N2 C1 N1 128.81(18) . .
N2 C1 C1 115.57(18) . 2_655
N1 C1 C1 115.61(19) . 2_655
C10A N3A C13A 120.9(2) . .
C10A N3A C15A 122.8(2) . .
C13A N3A C15A 115.8(2) . .
C12 C11 C10 121.8(2) . .
C12 C11 H13 119.1 . .
C10 C11 H13 119.1 . .
N3 C10 C11 122.1(2) . .
N3 C10 C9 121.0(2) . .
C11 C10 C9 116.84(19) . .
N2 C2 C3 119.3(2) . .
N2 C2 C17 117.61(19) . .
C3 C2 C17 123.03(19) . .
N4A C24A C23A 121.8(2) . .
N4A C24A C25A 121.5(2) . .
C23A C24A C25A 116.7(2) . .
C11 C12 C7 121.5(2) . .
C11 C12 H17 119.2 . .
C7 C12 H17 119.2 . .
C18 C17 C2 122.3(2) . .
C18 C17 H18 118.8 . .
C2 C17 H18 118.8 . .
C21 C20 C19 122.6(2) . .
C21 C20 H19 118.7 . .
C19 C20 H19 118.7 . .
N1 C4 C3 120.59(19) . .
N1 C4 C5 117.64(19) . .
C3 C4 C5 121.74(19) . .
N1A C17A C18A 120.1(2) . .
N1A C17A C19A 114.2(2) . .
C18A C17A C19A 125.7(2) . .
C26A C21A C22A 117.2(2) . .
C26A C21A C20A 119.5(2) . .
C22A C21A C20A 123.3(2) . .
C8 C9 C10 120.6(2) . .
C8 C9 H23 119.7 . .
C10 C9 H23 119.7 . .
C26A C25A C24A 121.0(2) . .
C26A C25A H25 119.5 . .
C24A C25A H25 119.5 . .
C17 C18 C19 128.6(2) . .
C17 C18 H27 115.7 . .
C19 C18 H27 115.7 . .
C9 C8 C7 122.8(2) . .
C9 C8 H28 118.6 . .
C7 C8 H28 118.6 . .
C23A C22A C21A 121.6(2) . .
C23A C22A H29 119.2 . .
C21A C22A H29 119.2 . .
N2A C3A C4A 120.3(2) . .
N2A C3A C5A 114.4(2) . .
C4A C3A C5A 125.3(2) . .
C22A C23A C24A 121.6(2) . .
C22A C23A H31 119.2 . .
C24A C23A H31 119.2 . .
C5 C6 C7 128.2(2) . .
C5 C6 H33 115.9 . .
C7 C6 H33 115.9 . .
N1A C1A N1A 127.4(3) 2_655 .
N1A C1A C2A 116.29(16) 2_655 .
N1A C1A C2A 116.29(16) . .
C12A C7A C8A 118.2(2) . .
C12A C7A C6A 118.8(2) . .
C8A C7A C6A 122.9(2) . .
C11A C12A C7A 121.2(3) . .
C11A C12A H36 119.4 . .
C7A C12A H36 119.4 . .
C17A C18A C17A 118.9(3) 2_655 .
C17A C18A H37 120.6 2_655 .
C17A C18A H37 120.6 . .
C3A C4A C3A 118.7(3) . 2_655
C3A C4A H38 120.6 . .
C3A C4A H38 120.6 2_655 .
N3 C13 C14 113.0(2) . .
N3 C13 H39A 109 . .
C14 C13 H39A 109 . .
N3 C13 H39B 109 . .
C14 C13 H39B 109 . .
H39A C13 H39B 107.8 . .
C20 C21 C22 121.0(2) . .
C20 C21 H40 119.5 . .
C22 C21 H40 119.5 . .
N3 C15 C16 113.0(2) . .
N3 C15 H41A 109 . .
C16 C15 H41A 109 . .
N3 C15 H41B 109 . .
C16 C15 H41B 109 . .
H41A C15 H41B 107.8 . .
N4A C27A C28A 113.9(2) . .
N4A C27A H42A 108.8 . .
C28A C27A H42A 108.8 . .
N4A C27A H42B 108.8 . .
C28A C27A H42B 108.8 . .
H42A C27A H42B 107.7 . .
N4B C22 C23 121.1(2) . .
N4B C22 C21 122.3(2) . .
C23 C22 C21 116.6(2) . .
N2A C2A N2A 128.2(3) . 2_655
N2A C2A C1A 115.88(16) . .
N2A C2A C1A 115.88(16) 2_655 .
C23 C24 C19 122.2(2) . .
C23 C24 H46 118.9 . .
C19 C24 H46 118.9 . .
N4A C29A C30A 114.2(2) . .
N4A C29A H47A 108.7 . .
C30A C29A H47A 108.7 . .
N4A C29A H47B 108.7 . .
C30A C29A H47B 108.7 . .
H47A C29A H47B 107.6 . .
N3A C10A C9A 122.4(3) . .
N3A C10A C11A 119.8(2) . .
C9A C10A C11A 117.8(2) . .
C24 C19 C20 116.6(2) . .
C24 C19 C18 118.7(2) . .
C20 C19 C18 124.6(2) . .
C25A C26A C21A 121.9(2) . .
C25A C26A H50 119 . .
C21A C26A H50 119 . .
C27A C28A H51A 109.5 . .
C27A C28A H51B 109.5 . .
H51A C28A H51B 109.5 . .
C27A C28A H51C 109.5 . .
H51A C28A H51C 109.5 . .
H51B C28A H51C 109.5 . .
C15 C16 H53A 109.5 . .
C15 C16 H53B 109.5 . .
H53A C16 H53B 109.5 . .
C15 C16 H53C 109.5 . .
H53A C16 H53C 109.5 . .
H53B C16 H53C 109.5 . .
C12A C11A C10A 121.4(3) . .
C12A C11A H54 119.3 . .
C10A C11A H54 119.3 . .
C13 C14 H56A 109.5 . .
C13 C14 H56B 109.5 . .
H56A C14 H56B 109.5 . .
C13 C14 H56C 109.5 . .
H56A C14 H56C 109.5 . .
H56B C14 H56C 109.5 . .
N4B C27 C28 115.7(2) . .
N4B C27 H57A 108.4 . .
C28 C27 H57A 108.4 . .
N4B C27 H57B 108.4 . .
C28 C27 H57B 108.4 . .
H57A C27 H57B 107.4 . .
N3A C13A C14A 114.6(2) . .
N3A C13A H58A 108.6 . .
C14A C13A H58A 108.6 . .
N3A C13A H58B 108.6 . .
C14A C13A H58B 108.6 . .
H58A C13A H58B 107.6 . .
C24 C23 C22 121.0(2) . .
C24 C23 H61 119.5 . .
C22 C23 H61 119.5 . .
Cl2 C29 Cl1 111.31(15) . .
Cl2 C29 H62A 109.4 . .
Cl1 C29 H62A 109.4 . .
Cl2 C29 H62B 109.4 . .
Cl1 C29 H62B 109.4 . .
H62A C29 H62B 108 . .
N3A C15A C16A 113.5(3) . .
N3A C15A H63A 108.9 . .
C16A C15A H63A 108.9 . .
N3A C15A H63B 108.9 . .
C16A C15A H63B 108.9 . .
H63A C15A H63B 107.7 . .
C27 C28 H64A 109.5 . .
C27 C28 H64B 109.5 . .
H64A C28 H64B 109.5 . .
C27 C28 H64C 109.5 . .
H64A C28 H64C 109.5 . .
H64B C28 H64C 109.5 . .
C29A C30A H65A 109.5 . .
C29A C30A H65B 109.5 . .
H65A C30A H65B 109.5 . .
C29A C30A H65C 109.5 . .
H65A C30A H65C 109.5 . .
H65B C30A H65C 109.5 . .
C13A C14A H67A 109.5 . .
C13A C14A H67B 109.5 . .
H67A C14A H67B 109.5 . .
C13A C14A H67C 109.5 . .
H67A C14A H67C 109.5 . .
H67B C14A H67C 109.5 . .
C15A C16A H68A 109.5 . .
C15A C16A H68B 109.5 . .
H68A C16A H68B 109.5 . .
C15A C16A H68C 109.5 . .
H68A C16A H68C 109.5 . .
H68B C16A H68C 109.5 . .
C22 N4B C27 119.1(2) . .
C22 N4B C26B 115.9(3) . .
C27 N4B C26B 116.8(3) . .
N4B C26B C27B 109.6(5) . .
N4B C26B H26A 109.8 . .
C27B C26B H26A 109.8 . .
N4B C26B H26B 109.8 . .
C27B C26B H26B 109.8 . .
H26A C26B H26B 108.2 . .
C26B C27B H27A 109.5 . .
C26B C27B H27B 109.5 . .
H27A C27B H27B 109.5 . .
C26B C27B H27C 109.5 . .
H27A C27B H27C 109.5 . .
H27B C27B H27C 109.5 . .
C27C C26C H26C 111.9 . .
C27C C26C H26D 111.9 . .
H26C C26C H26D 109.6 . .
C26C C27C H27D 109.5 . .
C26C C27C H27E 109.5 . .
H27D C27C H27E 109.5 . .
C26C C27C H27F 109.5 . .
H27D C27C H27F 109.5 . .
H27E C27C H27F 109.5 . .
C8 C7 C12 116.4(2) . .
C8 C7 C6 119.89(19) . .
C12 C7 C6 123.7(2) . .
C19A C20A C21A 125.6(2) . .
C19A C20A H08 117.2 . .
C21A C20A H08 117.2 . .
C20A C19A C17A 126.2(2) . .
C20A C19A H44 116.9 . .
C17A C19A H44 116.9 . .
C10A C9A C8A 119.9(3) . .
C10A C9A H52 120 . .
C8A C9A H52 120 . .
C9A C8A C7A 121.5(3) . .
C9A C8A H09 119.3 . .
C7A C8A H09 119.3 . .
C5A C6A C7A 126.6(3) . .
C5A C6A H6A 116.7 . .
C7A C6A H6A 116.7 . .
C6A C5A C3A 125.2(3) . .
C6A C5A H5A 117.4 . .
C3A C5A H5A 117.4 . .

loop_
_geom_bond_atom_site_label_1
_geom_bond_atom_site_label_2
_geom_bond_distance
_geom_bond_site_symmetry_2
Cl2 C29 1.760(3) .
Cl1 C29 1.777(3) .
N1 C1 1.333(3) .
N1 C4 1.352(3) .
N2 C1 1.326(3) .
N2 C2 1.366(3) .
N1A C1A 1.334(2) .
N1A C17A 1.353(3) .
C3 C4 1.401(3) .
C3 C2 1.402(3) .
C3 H6 0.95 .
N2A C2A 1.332(2) .
N2A C3A 1.337(3) .
N4A C24A 1.372(3) .
N4A C29A 1.457(3) .
N4A C27A 1.472(3) .
N3 C10 1.379(3) .
N3 C13 1.462(3) .
N3 C15 1.465(3) .
C5 C6 1.348(3) .
C5 C4 1.462(3) .
C5 H10 0.95 .
C1 C1 1.502(4) 2_655
N3A C10A 1.382(3) .
N3A C13A 1.460(4) .
N3A C15A 1.485(4) .
C11 C12 1.383(3) .
C11 C10 1.409(3) .
C11 H13 0.95 .
C10 C9 1.415(3) .
C2 C17 1.459(3) .
C24A C23A 1.413(3) .
C24A C25A 1.415(3) .
C12 C7 1.413(3) .
C12 H17 0.95 .
C17 C18 1.345(3) .
C17 H18 0.95 .
C20 C21 1.383(3) .
C20 C19 1.395(3) .
C20 H19 0.95 .
C17A C18A 1.401(3) .
C17A C19A 1.458(3) .
C21A C26A 1.393(3) .
C21A C22A 1.408(3) .
C21A C20A 1.455(3) .
C9 C8 1.387(3) .
C9 H23 0.95 .
C25A C26A 1.389(3) .
C25A H25 0.95 .
C18 C19 1.456(3) .
C18 H27 0.95 .
C8 C7 1.396(3) .
C8 H28 0.95 .
C22A C23A 1.377(3) .
C22A H29 0.95 .
C3A C4A 1.402(3) .
C3A C5A 1.477(4) .
C23A H31 0.95 .
C6 C7 1.455(3) .
C6 H33 0.95 .
C1A N1A 1.334(2) 2_655
C1A C2A 1.495(5) .
C7A C12A 1.382(4) .
C7A C8A 1.409(4) .
C7A C6A 1.475(4) .
C12A C11A 1.376(4) .
C12A H36 0.95 .
C18A C17A 1.401(3) 2_655
C18A H37 0.95 .
C4A C3A 1.402(3) 2_655
C4A H38 0.95 .
C13 C14 1.518(4) .
C13 H39A 0.99 .
C13 H39B 0.99 .
C21 C22 1.415(3) .
C21 H40 0.95 .
C15 C16 1.526(4) .
C15 H41A 0.99 .
C15 H41B 0.99 .
C27A C28A 1.525(4) .
C27A H42A 0.99 .
C27A H42B 0.99 .
C22 N4B 1.380(3) .
C22 C23 1.414(3) .
C2A N2A 1.332(2) 2_655
C24 C23 1.393(4) .
C24 C19 1.394(3) .
C24 H46 0.95 .
C29A C30A 1.538(3) .
C29A H47A 0.99 .
C29A H47B 0.99 .
C10A C9A 1.398(4) .
C10A C11A 1.426(4) .
C26A H50 0.95 .
C28A H51A 0.98 .
C28A H51B 0.98 .
C28A H51C 0.98 .
C16 H53A 0.98 .
C16 H53B 0.98 .
C16 H53C 0.98 .
C11A H54 0.95 .
C14 H56A 0.98 .
C14 H56B 0.98 .
C14 H56C 0.98 .
C27 N4B 1.469(3) .
C27 C28 1.512(4) .
C27 H57A 0.99 .
C27 H57B 0.99 .
C13A C14A 1.516(4) .
C13A H58A 0.99 .
C13A H58B 0.99 .
C23 H61 0.95 .
C29 H62A 0.99 .
C29 H62B 0.99 .
C15A C16A 1.497(5) .
C15A H63A 0.99 .
C15A H63B 0.99 .
C28 H64A 0.98 .
C28 H64B 0.98 .
C28 H64C 0.98 .
C30A H65A 0.98 .
C30A H65B 0.98 .
C30A H65C 0.98 .
C14A H67A 0.98 .
C14A H67B 0.98 .
C14A H67C 0.98 .
C16A H68A 0.98 .
C16A H68B 0.98 .
C16A H68C 0.98 .
N4B C26B 1.476(6) .
C26B C27B 1.550(11) .
C26B H26A 0.99 .
C26B H26B 0.99 .
C27B H27A 0.98 .
C27B H27B 0.98 .
C27B H27C 0.98 .
C26C C27C 1.37(3) .
C26C H26C 0.99 .
C26C H26D 0.99 .
C27C H27D 0.98 .
C27C H27E 0.98 .
C27C H27F 0.98 .
C20A C19A 1.338(3) .
C20A H08 0.95 .
C19A H44 0.95 .
C9A C8A 1.403(4) .
C9A H52 0.95 .
C8A H09 0.95 .
C6A C5A 1.311(4) .
C6A H6A 0.95 .
C5A H5A 0.95 .

loop_
_geom_torsion_atom_site_label_1
_geom_torsion_atom_site_label_2
_geom_torsion_atom_site_label_3
_geom_torsion_atom_site_label_4
_geom_torsion
_geom_torsion_site_symmetry_1
_geom_torsion_site_symmetry_4
C2 N2 C1 N1 -1.8(3) . .
C2 N2 C1 C1 179.40(17) . 2_655
C4 N1 C1 N2 3.0(3) . .
C4 N1 C1 C1 -178.14(16) . 2_655
C13 N3 C10 C11 -2.0(3) . .
C15 N3 C10 C11 174.7(2) . .
C13 N3 C10 C9 176.5(2) . .
C15 N3 C10 C9 -6.8(3) . .
C12 C11 C10 N3 178.1(2) . .
C12 C11 C10 C9 -0.4(3) . .
C1 N2 C2 C3 -1.5(3) . .
C1 N2 C2 C17 176.6(2) . .
C4 C3 C2 N2 3.2(3) . .
C4 C3 C2 C17 -174.8(2) . .
C29A N4A C24A C23A 178.3(2) . .
C27A N4A C24A C23A -2.5(3) . .
C29A N4A C24A C25A -0.7(3) . .
C27A N4A C24A C25A 178.4(2) . .
C10 C11 C12 C7 -0.3(4) . .
N2 C2 C17 C18 1.9(4) . .
C3 C2 C17 C18 179.9(2) . .
C1 N1 C4 C3 -1.0(3) . .
C1 N1 C4 C5 -179.23(18) . .
C2 C3 C4 N1 -1.9(3) . .
C2 C3 C4 C5 176.3(2) . .
C6 C5 C4 N1 4.2(3) . .
C6 C5 C4 C3 -174.0(2) . .
C1A N1A C17A C18A 4.7(3) . .
C1A N1A C17A C19A -176.51(17) . .
N3 C10 C9 C8 -178.0(2) . .
C11 C10 C9 C8 0.6(3) . .
N4A C24A C25A C26A 178.6(2) . .
C23A C24A C25A C26A -0.6(3) . .
C2 C17 C18 C19 -176.1(2) . .
C10 C9 C8 C7 -0.1(3) . .
C26A C21A C22A C23A 1.5(3) . .
C20A C21A C22A C23A -176.9(2) . .
C2A N2A C3A C4A 2.0(3) . .
C2A N2A C3A C5A -176.71(17) . .
C21A C22A C23A C24A -0.3(3) . .
N4A C24A C23A C22A -179.3(2) . .
C25A C24A C23A C22A -0.2(3) . .
C4 C5 C6 C7 175.7(2) . .
C17A N1A C1A N1A -2.40(13) . 2_655
C17A N1A C1A C2A 177.60(13) . .
C8A C7A C12A C11A -1.4(4) . .
C6A C7A C12A C11A -178.5(2) . .
N1A C17A C18A C17A -2.45(14) . 2_655
C19A C17A C18A C17A 178.9(3) . 2_655
N2A C3A C4A C3A -1.08(15) . 2_655
C5A C3A C4A C3A 177.5(3) . 2_655
C10 N3 C13 C14 82.9(3) . .
C15 N3 C13 C14 -94.0(3) . .
C19 C20 C21 C22 0.4(4) . .
C10 N3 C15 C16 87.5(3) . .
C13 N3 C15 C16 -95.6(3) . .
C24A N4A C27A C28A -76.2(3) . .
C29A N4A C27A C28A 103.0(2) . .
C20 C21 C22 N4B -178.4(3) . .
C20 C21 C22 C23 1.4(4) . .
C3A N2A C2A N2A -1.04(14) . 2_655
C3A N2A C2A C1A 178.96(14) . .
N1A C1A C2A N2A 36.13(13) 2_655 .
N1A C1A C2A N2A -143.87(13) . .
N1A C1A C2A N2A -143.87(13) 2_655 2_655
N1A C1A C2A N2A 36.13(13) . 2_655
C24A N4A C29A C30A 80.4(3) . .
C27A N4A C29A C30A -98.8(3) . .
C13A N3A C10A C9A 176.8(2) . .
C15A N3A C10A C9A -11.7(4) . .
C13A N3A C10A C11A -0.6(4) . .
C15A N3A C10A C11A 170.8(2) . .
C23 C24 C19 C20 0.0(4) . .
C23 C24 C19 C18 -178.2(3) . .
C21 C20 C19 C24 -1.1(4) . .
C21 C20 C19 C18 177.0(2) . .
C17 C18 C19 C24 -172.3(3) . .
C17 C18 C19 C20 9.7(4) . .
C24A C25A C26A C21A 1.9(3) . .
C22A C21A C26A C25A -2.3(3) . .
C20A C21A C26A C25A 176.2(2) . .
C7A C12A C11A C10A 1.6(4) . .
N3A C10A C11A C12A 176.9(2) . .
C9A C10A C11A C12A -0.7(4) . .
C10A N3A C13A C14A 79.7(3) . .
C15A N3A C13A C14A -92.3(3) . .
C19 C24 C23 C22 1.7(5) . .
N4B C22 C23 C24 177.4(3) . .
C21 C22 C23 C24 -2.4(4) . .
C10A N3A C15A C16A 107.4(3) . .
C13A N3A C15A C16A -80.7(3) . .
C23 C22 N4B C27 -173.6(3) . .
C21 C22 N4B C27 6.1(4) . .
C23 C22 N4B C26B -26.1(5) . .
C21 C22 N4B C26B 153.7(4) . .
C28 C27 N4B C22 -172.6(3) . .
C28 C27 N4B C26B 40.1(5) . .
C22 N4B C26B C27B 98.7(4) . .
C27 N4B C26B C27B -113.0(4) . .
C9 C8 C7 C12 -0.6(3) . .
C9 C8 C7 C6 178.0(2) . .
C11 C12 C7 C8 0.8(3) . .
C11 C12 C7 C6 -177.7(2) . .
C5 C6 C7 C8 -179.1(2) . .
C5 C6 C7 C12 -0.7(4) . .
C26A C21A C20A C19A -172.0(2) . .
C22A C21A C20A C19A 6.3(4) . .
C21A C20A C19A C17A 177.1(2) . .
N1A C17A C19A C20A 174.8(2) . .
C18A C17A C19A C20A -6.5(4) . .
N3A C10A C9A C8A -177.9(2) . .
C11A C10A C9A C8A -0.4(4) . .
C10A C9A C8A C7A 0.6(4) . .
C12A C7A C8A C9A 0.3(4) . .
C6A C7A C8A C9A 177.3(2) . .
C12A C7A C6A C5A -175.0(2) . .
C8A C7A C6A C5A 8.0(4) . .
C7A C6A C5A C3A -178.9(2) . .
N2A C3A C5A C6A -171.9(2) . .
C4A C3A C5A C6A 9.4(4) . .

loop_
_platon_squeeze_void_nr
_platon_squeeze_void_average_x
_platon_squeeze_void_average_y
_platon_squeeze_void_average_z
_platon_squeeze_void_volume
_platon_squeeze_void_count_electrons
_platon_squeeze_void_content
1 0.250 -0.089 0.250 188 24 ' '
2 0.750 0.089 0.750 188 24 ' '
3 0.250 0.354 0.250 11 0 ' '
4 0.750 0.645 0.750 11 0 ' '
